data_2213140
loop_
_publ_author_name
'Xiao-Fei Zhu'
'De-Qing Shi'

_publ_section_title
1-{6-(4-Chlorophenyl)-1-[(6-chloropyridin-3-yl)methyl]-2-[(6-chloropyridin-3-yl)methylsulfanyl]-4-methyl-1,6-dihydropyrimidin-5-yl}ethanone
_journal_coeditor_code BI2183
_journal_issue 5
_journal_name_full 'Acta Crystallographica Section E'
_journal_page_first o2506
_journal_page_last o2507
_journal_paper_doi 10.1107/S1600536807017539
_journal_volume 63
_journal_year 2007
_chemical_formula_iupac 'C25 H21 Cl3 N4 O S'
_chemical_formula_moiety 'C25 H21 Cl3 N4 O S'
_chemical_formula_sum 'C25 H21 Cl3 N4 O S'
_chemical_formula_weight 531.87
_chemical_name_systematic
;
1-{6-(4-Chlorophenyl)-1-[(6-chloropyridin-3-yl)methyl]-
2-[(6-chloropyridin-3-yl)methylsulfanyl]-4-methyl-1,6-dihydropyrimidin-
5-yl}ethanone
;
_space_group_IT_number 2
_symmetry_cell_setting triclinic
_symmetry_space_group_name_Hall '-P 1'
_symmetry_space_group_name_H-M 'P -1'
_atom_sites_solution_hydrogens geom
_atom_sites_solution_primary direct
_atom_sites_solution_secondary difmap
_audit_creation_method SHELXL-97
_cell_angle_alpha 104.740(2)
_cell_angle_beta 95.725(2)
_cell_angle_gamma 116.332(2)
_cell_formula_units_Z 2
_cell_length_a 10.2887(11)
_cell_length_b 11.1487(12)
_cell_length_c 12.6386(13)
_cell_measurement_reflns_used 3922
_cell_measurement_temperature 298(2)
_cell_measurement_theta_max 27.0
_cell_measurement_theta_min 1.72
_cell_volume 1218.1(2)
_computing_cell_refinement 'SAINT (Bruker, 2000)'
_computing_data_collection 'SMART (Bruker, 2000)'
_computing_data_reduction SAINT
_computing_molecular_graphics 'SHELXTL (Bruker, 1997)'
_computing_publication_material SHELXTL
_computing_structure_refinement 'SHELXL97 (Sheldrick, 1997)'
_computing_structure_solution 'SHELXS97 (Sheldrick, 1997)'
_diffrn_ambient_temperature 298(2)
_diffrn_measured_fraction_theta_full 0.990
_diffrn_measured_fraction_theta_max 0.990
_diffrn_measurement_device_type 'Bruker SMART APEX CCD'
_diffrn_measurement_method '\f and \w'
_diffrn_radiation_monochromator graphite
_diffrn_radiation_source 'fine-focus sealed tube'
_diffrn_radiation_type MoK\a
_diffrn_radiation_wavelength 0.71073
_diffrn_reflns_av_R_equivalents 0.0515
_diffrn_reflns_av_sigmaI/netI 0.0518
_diffrn_reflns_limit_h_max 13
_diffrn_reflns_limit_h_min -13
_diffrn_reflns_limit_k_max 14
_diffrn_reflns_limit_k_min -14
_diffrn_reflns_limit_l_max 16
_diffrn_reflns_limit_l_min -16
_diffrn_reflns_number 12693
_diffrn_reflns_theta_full 27.00
_diffrn_reflns_theta_max 27.00
_diffrn_reflns_theta_min 1.72
_diffrn_standards_number 0
_exptl_absorpt_coefficient_mu 0.489
_exptl_absorpt_correction_T_max 0.9527
_exptl_absorpt_correction_T_min 0.9086
_exptl_absorpt_correction_type multi-scan
_exptl_absorpt_process_details '(SADABS; Bruker, 2000)'
_exptl_crystal_colour yellow
_exptl_crystal_density_diffrn 1.450
_exptl_crystal_density_method 'not measured'
_exptl_crystal_description block
_exptl_crystal_F_000 548
_exptl_crystal_size_max 0.20
_exptl_crystal_size_mid 0.15
_exptl_crystal_size_min 0.10
_refine_diff_density_max 0.525
_refine_diff_density_min -0.379
_refine_ls_extinction_method none
_refine_ls_goodness_of_fit_ref 1.030
_refine_ls_hydrogen_treatment constr
_refine_ls_matrix_type full
_refine_ls_number_parameters 309
_refine_ls_number_reflns 5262
_refine_ls_number_restraints 0
_refine_ls_restrained_S_all 1.030
_refine_ls_R_factor_all 0.0692
_refine_ls_R_factor_gt 0.0502
_refine_ls_shift/su_max 0.000
_refine_ls_shift/su_mean 0.000
_refine_ls_structure_factor_coef Fsqd
_refine_ls_weighting_details 'calc w=1/[\s^2^(Fo^2^)+(0.0694P)^2^] where P=(Fo^2^+2Fc^2^)/3'
_refine_ls_weighting_scheme calc
_refine_ls_wR_factor_gt 0.1236
_refine_ls_wR_factor_ref 0.1329
_reflns_number_gt 3900
_reflns_number_total 5262
_reflns_threshold_expression I>2\s(I)
_cod_data_source_file bi2183.cif
_cod_data_source_block I
_cod_database_code 2213140
_cod_database_fobs_code 2213140

loop_
_symmetry_equiv_pos_as_xyz
'x, y, z'
'-x, -y, -z'

loop_
_atom_site_type_symbol
_atom_site_label
_atom_site_fract_x
_atom_site_fract_y
_atom_site_fract_z
_atom_site_U_iso_or_equiv
_atom_site_adp_type
_atom_site_calc_flag
_atom_site_refinement_flags
_atom_site_occupancy
C C1 0.4830(3) 0.5722(2) 0.1760(2) 0.0526(5) Uani d . 1
C C2 0.5827(3) 0.5440(2) 0.2290(2) 0.0670(7) Uani d . 1
H H2 0.6616 0.6138 0.2897 0.080 Uiso calc R 1
C C3 0.5621(3) 0.4091(2) 0.1895(2) 0.0672(7) Uani d . 1
H H3 0.6290 0.3865 0.2228 0.081 Uiso calc R 1
C C4 0.4422(2) 0.3058(2) 0.10021(16) 0.0396(4) Uani d . 1
C C5 0.3514(3) 0.3491(3) 0.0547(2) 0.0615(6) Uani d . 1
H H5 0.2710 0.2823 -0.0061 0.074 Uiso calc R 1
C C6 0.4169(2) 0.1565(2) 0.05293(15) 0.0431(5) Uani d . 1
H H6A 0.3415 0.1078 -0.0181 0.052 Uiso calc R 1
H H6B 0.5089 0.1605 0.0375 0.052 Uiso calc R 1
C C7 0.4601(2) 0.07117(19) 0.21121(15) 0.0374(4) Uani d . 1
C C8 0.2759(2) -0.0134(2) 0.30499(16) 0.0422(5) Uani d . 1
C C9 0.1686(2) -0.02892(19) 0.22233(15) 0.0389(4) Uani d . 1
C C10 0.2054(2) -0.01836(19) 0.11016(15) 0.0364(4) Uani d . 1
H H10 0.1547 0.0274 0.0811 0.044 Uiso calc R 1
C C11 0.2601(3) -0.0302(3) 0.41807(18) 0.0639(7) Uani d . 1
H H11A 0.2490 0.0463 0.4638 0.096 Uiso calc R 1
H H11B 0.3476 -0.0284 0.4547 0.096 Uiso calc R 1
H H11C 0.1735 -0.1191 0.4079 0.096 Uiso calc R 1
C C12 0.7411(3) 0.1842(2) 0.35031(17) 0.0518(5) Uani d . 1
H H12A 0.6895 0.1055 0.3772 0.062 Uiso calc R 1
H H12B 0.8431 0.2020 0.3553 0.062 Uiso calc R 1
C C13 0.7427(2) 0.3136(2) 0.42422(16) 0.0473(5) Uani d . 1
C C14 0.6499(3) 0.3069(3) 0.49593(19) 0.0648(7) Uani d . 1
H H14 0.5864 0.2201 0.5029 0.078 Uiso calc R 1
C C15 0.6505(3) 0.4276(3) 0.5572(2) 0.0750(8) Uani d . 1
H H15 0.5879 0.4244 0.6059 0.090 Uiso calc R 1
C C16 0.7451(3) 0.5514(3) 0.5450(2) 0.0653(7) Uani d . 1
C C17 0.8358(3) 0.4462(3) 0.4199(2) 0.0629(6) Uani d . 1
H H17 0.9009 0.4531 0.3729 0.075 Uiso calc R 1
C C18 0.0150(2) -0.0580(2) 0.22422(19) 0.0487(5) Uani d . 1
C C19 -0.0495(3) -0.0759(3) 0.3249(2) 0.0780(8) Uani d . 1
H H19A -0.1457 -0.0811 0.3120 0.117 Uiso calc R 1
H H19B 0.0163 0.0037 0.3910 0.117 Uiso calc R 1
H H19C -0.0600 -0.1617 0.3355 0.117 Uiso calc R 1
C C20 0.1514(2) -0.16272(19) 0.02286(15) 0.0358(4) Uani d . 1
C C21 0.2074(2) -0.2505(2) 0.04029(16) 0.0437(5) Uani d . 1
H H21 0.2810 -0.2186 0.1054 0.052 Uiso calc R 1
C C22 0.1564(3) -0.3845(2) -0.03686(18) 0.0534(6) Uani d . 1
H H22 0.1958 -0.4418 -0.0245 0.064 Uiso calc R 1
C C23 0.0470(3) -0.4305(2) -0.13152(18) 0.0542(6) Uani d . 1
C C24 -0.0103(3) -0.3474(3) -0.15171(18) 0.0596(6) Uani d . 1
H H24 -0.0844 -0.3805 -0.2168 0.072 Uiso calc R 1
Cl Cl1 0.50634(8) 0.74384(7) 0.22495(7) 0.0815(2) Uani d . 1
Cl Cl2 0.74714(11) 0.70670(8) 0.62175(7) 0.1053(3) Uani d . 1
Cl Cl3 -0.02217(10) -0.60136(7) -0.22760(6) 0.0919(3) Uani d . 1
N N1 0.3697(2) 0.4802(2) 0.09100(19) 0.0698(6) Uani d . 1
N N2 0.8383(3) 0.5659(2) 0.47905(18) 0.0716(6) Uani d . 1
N N3 0.36812(17) 0.07358(16) 0.12995(12) 0.0369(4) Uani d . 1
N N4 0.41992(18) 0.02207(17) 0.29274(13) 0.0423(4) Uani d . 1
C C25 0.0425(2) -0.2127(2) -0.07440(17) 0.0507(5) Uani d . 1
H H25 0.0038 -0.1555 -0.0884 0.061 Uiso calc R 1
O O1 -0.06534(17) -0.06687(18) 0.14120(14) 0.0646(4) Uani d . 1
S S1 0.64890(6) 0.13574(6) 0.20372(4) 0.04693(17) Uani d . 1

loop_
_atom_site_aniso_label
_atom_site_aniso_U_11
_atom_site_aniso_U_22
_atom_site_aniso_U_33
_atom_site_aniso_U_12
_atom_site_aniso_U_13
_atom_site_aniso_U_23
C1 0.0546(13) 0.0371(12) 0.0661(14) 0.0228(11) 0.0103(11) 0.0185(10)
C2 0.0680(16) 0.0371(13) 0.0740(16) 0.0239(12) -0.0179(13) 0.0010(11)
C3 0.0679(16) 0.0441(14) 0.0755(16) 0.0300(13) -0.0161(13) 0.0060(12)
C4 0.0408(11) 0.0338(11) 0.0401(10) 0.0132(9) 0.0104(8) 0.0153(8)
C5 0.0558(14) 0.0471(14) 0.0666(15) 0.0193(12) -0.0067(11) 0.0148(11)
C6 0.0488(12) 0.0389(11) 0.0337(10) 0.0154(10) 0.0118(9) 0.0108(8)
C7 0.0418(11) 0.0252(10) 0.0391(10) 0.0151(9) 0.0088(8) 0.0039(8)
C8 0.0528(13) 0.0295(10) 0.0419(11) 0.0172(10) 0.0166(9) 0.0118(8)
C9 0.0434(11) 0.0268(10) 0.0424(10) 0.0151(9) 0.0146(9) 0.0074(8)
C10 0.0392(10) 0.0300(10) 0.0396(10) 0.0179(9) 0.0086(8) 0.0097(8)
C11 0.0716(17) 0.0683(17) 0.0486(13) 0.0265(14) 0.0195(12) 0.0271(12)
C12 0.0487(13) 0.0488(13) 0.0537(13) 0.0261(11) 0.0025(10) 0.0099(10)
C13 0.0453(12) 0.0441(13) 0.0417(11) 0.0200(10) -0.0042(9) 0.0067(9)
C14 0.0749(17) 0.0464(14) 0.0580(14) 0.0201(13) 0.0192(13) 0.0108(11)
C15 0.086(2) 0.0572(17) 0.0662(16) 0.0295(16) 0.0284(15) 0.0032(13)
C16 0.0756(18) 0.0475(15) 0.0562(14) 0.0320(14) -0.0056(13) -0.0036(11)
C17 0.0612(15) 0.0505(15) 0.0621(15) 0.0196(13) 0.0119(12) 0.0114(12)
C18 0.0479(13) 0.0330(12) 0.0577(13) 0.0167(10) 0.0179(11) 0.0072(10)
C19 0.0624(16) 0.090(2) 0.0813(18) 0.0343(16) 0.0372(14) 0.0261(16)
C20 0.0355(10) 0.0316(10) 0.0347(9) 0.0125(8) 0.0099(8) 0.0095(8)
C21 0.0521(12) 0.0340(11) 0.0417(11) 0.0202(10) 0.0074(9) 0.0103(8)
C22 0.0728(16) 0.0374(12) 0.0563(14) 0.0291(12) 0.0242(12) 0.0178(10)
C23 0.0642(15) 0.0312(12) 0.0463(12) 0.0091(11) 0.0204(11) 0.0043(9)
C24 0.0507(14) 0.0567(15) 0.0429(12) 0.0141(12) -0.0015(10) -0.0001(10)
Cl1 0.0830(5) 0.0437(4) 0.1146(6) 0.0365(4) 0.0028(4) 0.0191(4)
Cl2 0.1324(8) 0.0602(5) 0.1048(6) 0.0558(5) 0.0057(5) -0.0090(4)
Cl3 0.1285(7) 0.0351(3) 0.0673(4) 0.0118(4) 0.0334(4) -0.0034(3)
N1 0.0608(13) 0.0484(13) 0.0903(15) 0.0257(11) -0.0080(11) 0.0199(11)
N2 0.0794(16) 0.0426(12) 0.0710(14) 0.0197(11) 0.0047(12) 0.0090(10)
N3 0.0408(9) 0.0269(8) 0.0375(8) 0.0125(7) 0.0097(7) 0.0098(6)
N4 0.0482(10) 0.0375(10) 0.0399(9) 0.0206(8) 0.0096(7) 0.0121(7)
C25 0.0499(13) 0.0504(13) 0.0478(12) 0.0257(11) 0.0055(10) 0.0104(10)
O1 0.0480(10) 0.0670(12) 0.0709(11) 0.0253(9) 0.0127(8) 0.0168(9)
S1 0.0443(3) 0.0448(3) 0.0460(3) 0.0213(3) 0.0124(2) 0.0066(2)

loop_
_atom_type_symbol
_atom_type_description
_atom_type_scat_dispersion_real
_atom_type_scat_dispersion_imag
_atom_type_scat_source
C C 0.0033 0.0016 'International Tables Vol C Tables 4.2.6.8 and 6.1.1.4'
H H 0.0000 0.0000 'International Tables Vol C Tables 4.2.6.8 and 6.1.1.4'
N N 0.0061 0.0033 'International Tables Vol C Tables 4.2.6.8 and 6.1.1.4'
O O 0.0106 0.0060 'International Tables Vol C Tables 4.2.6.8 and 6.1.1.4'
S S 0.1246 0.1234 'International Tables Vol C Tables 4.2.6.8 and 6.1.1.4'
Cl Cl 0.1484 0.1585 'International Tables Vol C Tables 4.2.6.8 and 6.1.1.4'

loop_
_geom_angle_atom_site_label_1
_geom_angle_atom_site_label_2
_geom_angle_atom_site_label_3
_geom_angle
N1 C1 C2 124.8(2)
N1 C1 Cl1 116.79(17)
C2 C1 Cl1 118.37(18)
C1 C2 C3 117.4(2)
C1 C2 H2 121.3
C3 C2 H2 121.3
C2 C3 C4 120.5(2)
C2 C3 H3 119.7
C4 C3 H3 119.7
C5 C4 C3 115.8(2)
C5 C4 C6 121.94(19)
C3 C4 C6 122.19(18)
N1 C5 C4 124.8(2)
N1 C5 H5 117.6
C4 C5 H5 117.6
N3 C6 C4 113.12(15)
N3 C6 H6A 109.0
C4 C6 H6A 109.0
N3 C6 H6B 109.0
C4 C6 H6B 109.0
H6A C6 H6B 107.8
N4 C7 N3 124.98(17)
N4 C7 S1 118.32(15)
N3 C7 S1 116.67(14)
C9 C8 N4 121.92(17)
C9 C8 C11 127.02(19)
N4 C8 C11 111.06(18)
C8 C9 C18 128.68(18)
C8 C9 C10 118.26(17)
C18 C9 C10 113.04(17)
N3 C10 C20 111.49(14)
N3 C10 C9 108.96(14)
C20 C10 C9 112.39(15)
N3 C10 H10 107.9
C20 C10 H10 107.9
C9 C10 H10 107.9
C8 C11 H11A 109.5
C8 C11 H11B 109.5
H11A C11 H11B 109.5
C8 C11 H11C 109.5
H11A C11 H11C 109.5
H11B C11 H11C 109.5
C13 C12 S1 111.85(14)
C13 C12 H12A 109.2
S1 C12 H12A 109.2
C13 C12 H12B 109.2
S1 C12 H12B 109.2
H12A C12 H12B 107.9
C14 C13 C17 116.7(2)
C14 C13 C12 122.5(2)
C17 C13 C12 120.7(2)
C15 C14 C13 120.1(2)
C15 C14 H14 119.9
C13 C14 H14 119.9
C16 C15 C14 117.9(2)
C16 C15 H15 121.0
C14 C15 H15 121.0
N2 C16 C15 125.1(2)
N2 C16 Cl2 116.1(2)
C15 C16 Cl2 118.8(2)
N2 C17 C13 124.1(2)
N2 C17 H17 117.9
C13 C17 H17 117.9
O1 C18 C9 119.17(19)
O1 C18 C19 117.6(2)
C9 C18 C19 123.3(2)
C18 C19 H19A 109.5
C18 C19 H19B 109.5
H19A C19 H19B 109.5
C18 C19 H19C 109.5
H19A C19 H19C 109.5
H19B C19 H19C 109.5
C25 C20 C21 117.94(18)
C25 C20 C10 121.34(18)
C21 C20 C10 120.70(16)
C22 C21 C20 121.65(19)
C22 C21 H21 119.2
C20 C21 H21 119.2
C23 C22 C21 118.5(2)
C23 C22 H22 120.7
C21 C22 H22 120.7
C24 C23 C22 121.5(2)
C24 C23 Cl3 119.44(19)
C22 C23 Cl3 119.01(19)
C23 C24 C25 119.5(2)
C23 C24 H24 120.2
C25 C24 H24 120.2
C1 N1 C5 116.62(19)
C16 N2 C17 115.9(2)
C7 N3 C10 118.45(15)
C7 N3 C6 125.03(16)
C10 N3 C6 116.44(15)
C7 N4 C8 117.58(16)
C20 C25 C24 120.8(2)
C20 C25 H25 119.6
C24 C25 H25 119.6
C7 S1 C12 100.94(10)

loop_
_geom_bond_atom_site_label_1
_geom_bond_atom_site_label_2
_geom_bond_distance
C1 N1 1.301(3)
C1 C2 1.362(3)
C1 Cl1 1.750(2)
C2 C3 1.368(3)
C2 H2 0.930
C3 C4 1.386(3)
C3 H3 0.930
C4 C5 1.368(3)
C4 C6 1.508(3)
C5 N1 1.333(3)
C5 H5 0.930
C6 N3 1.482(2)
C6 H6A 0.970
C6 H6B 0.970
C7 N4 1.305(2)
C7 N3 1.339(2)
C7 S1 1.770(2)
C8 C9 1.360(3)
C8 N4 1.390(3)
C8 C11 1.503(3)
C9 C18 1.469(3)
C9 C10 1.523(3)
C10 N3 1.476(2)
C10 C20 1.516(2)
C10 H10 0.980
C11 H11A 0.960
C11 H11B 0.960
C11 H11C 0.960
C12 C13 1.498(3)
C12 S1 1.819(2)
C12 H12A 0.970
C12 H12B 0.970
C13 C14 1.372(3)
C13 C17 1.379(3)
C14 C15 1.368(3)
C14 H14 0.930
C15 C16 1.350(4)
C15 H15 0.930
C16 N2 1.316(3)
C16 Cl2 1.746(2)
C17 N2 1.341(3)
C17 H17 0.930
C18 O1 1.223(3)
C18 C19 1.509(3)
C19 H19A 0.960
C19 H19B 0.960
C19 H19C 0.960
C20 C25 1.379(3)
C20 C21 1.386(3)
C21 C22 1.386(3)
C21 H21 0.930
C22 C23 1.367(3)
C22 H22 0.930
C23 C24 1.359(3)
C23 Cl3 1.748(2)
C24 C25 1.389(3)
C24 H24 0.930
C25 H25 0.930

loop_
_geom_hbond_atom_site_label_D
_geom_hbond_atom_site_label_H
_geom_hbond_atom_site_label_A
_geom_hbond_site_symmetry_A
_geom_hbond_distance_DH
_geom_hbond_distance_HA
_geom_hbond_distance_DA
_geom_hbond_angle_DHA
_geom_hbond_publ_flag
C5 H5 O1 2 0.93 2.42 3.326(3) 165.4 y
C25 H25 O1 2 0.93 2.55 3.348(3) 143.5 y
C17 H17 Cl3 2_655 0.93 2.80 3.564(3) 140.3 y

loop_
_geom_torsion_atom_site_label_1
_geom_torsion_atom_site_label_2
_geom_torsion_atom_site_label_3
_geom_torsion_atom_site_label_4
_geom_torsion
N1 C1 C2 C3 0.3(4)
Cl1 C1 C2 C3 179.9(2)
C1 C2 C3 C4 -1.2(4)
C2 C3 C4 C5 1.5(4)
C2 C3 C4 C6 179.0(2)
C3 C4 C5 N1 -1.0(4)
C6 C4 C5 N1 -178.5(2)
C5 C4 C6 N3 -111.7(2)
C3 C4 C6 N3 70.9(3)
N4 C8 C9 C18 -176.26(18)
C11 C8 C9 C18 3.5(3)
N4 C8 C9 C10 5.0(3)
C11 C8 C9 C10 -175.30(19)
C8 C9 C10 N3 -27.7(2)
C18 C9 C10 N3 153.30(16)
C8 C9 C10 C20 96.3(2)
C18 C9 C10 C20 -82.6(2)
S1 C12 C13 C14 104.7(2)
S1 C12 C13 C17 -73.0(2)
C17 C13 C14 C15 1.2(4)
C12 C13 C14 C15 -176.6(2)
C13 C14 C15 C16 -0.3(4)
C14 C15 C16 N2 -0.6(4)
C14 C15 C16 Cl2 179.6(2)
C14 C13 C17 N2 -1.3(4)
C12 C13 C17 N2 176.5(2)
C8 C9 C18 O1 179.19(19)
C10 C9 C18 O1 -2.0(3)
C8 C9 C18 C19 0.0(3)
C10 C9 C18 C19 178.9(2)
N3 C10 C20 C25 -121.89(19)
C9 C10 C20 C25 115.4(2)
N3 C10 C20 C21 60.0(2)
C9 C10 C20 C21 -62.6(2)
C25 C20 C21 C22 0.0(3)
C10 C20 C21 C22 178.09(17)
C20 C21 C22 C23 -0.7(3)
C21 C22 C23 C24 0.9(3)
C21 C22 C23 Cl3 -178.18(16)
C22 C23 C24 C25 -0.3(4)
Cl3 C23 C24 C25 178.77(17)
C2 C1 N1 C5 0.3(4)
Cl1 C1 N1 C5 -179.33(19)
C4 C5 N1 C1 0.1(4)
C15 C16 N2 C17 0.5(4)
Cl2 C16 N2 C17 -179.69(18)
C13 C17 N2 C16 0.5(4)
N4 C7 N3 C10 -17.7(3)
S1 C7 N3 C10 160.60(12)
N4 C7 N3 C6 165.73(18)
S1 C7 N3 C6 -16.0(2)
C20 C10 N3 C7 -90.64(18)
C9 C10 N3 C7 34.0(2)
C20 C10 N3 C6 86.25(19)
C9 C10 N3 C6 -149.13(15)
C4 C6 N3 C7 -87.7(2)
C4 C6 N3 C10 95.66(19)
N3 C7 N4 C8 -8.8(3)
S1 C7 N4 C8 172.99(13)
C9 C8 N4 C7 15.0(3)
C11 C8 N4 C7 -164.77(17)
C21 C20 C25 C24 0.7(3)
C10 C20 C25 C24 -177.47(19)
C23 C24 C25 C20 -0.5(3)
N4 C7 S1 C12 -24.98(17)
N3 C7 S1 C12 156.64(14)
C13 C12 S1 C7 -71.41(17)
